data_7117189
loop_
_publ_author_name
'Xiao-Qin Wu'
'Jian-Gong Ma'
'Han Li'
'Di-Ming Chen'
'Wen Gu'
'Guang-Ming Yang'
'Peng Cheng'

_publ_section_title
;
 Metal-organic framework biosensor with high stability and selectivity in
 a bio-mimic environment
;
_journal_name_full Chem.Commun.
_journal_page_first 9161
_journal_paper_doi 10.1039/C5cc02113H
_journal_volume 51
_journal_year 2015
_chemical_formula_moiety 'C16 Cu2 O19.5 S2'
_chemical_formula_sum 'C16 H17.13 Cu2 O19.5 S2'
_chemical_formula_weight 712.62
_chemical_name_systematic
;
 ?
;
_space_group_crystal_system triclinic
_space_group_IT_number 2
_space_group_name_Hall '-P 1'
_space_group_name_H-M_alt 'P -1'
_symmetry_space_group_name_Hall '-P 1'
_symmetry_space_group_name_H-M 'P -1'
_atom_sites_solution_hydrogens .
_atom_sites_solution_primary iterative
_audit_creation_date 2014-12-22
_audit_creation_method
;
Olex2 1.2
(compiled 2014.11.28 svn.r3106 for OlexSys, GUI svn.r4959)
;
_audit_update_record
;
2014-12-22 deposited with the CCDC.
2015-04-22 downloaded from the CCDC.
;
_cell_angle_alpha 89.772(7)
_cell_angle_beta 88.902(7)
_cell_angle_gamma 76.322(7)
_cell_formula_units_Z 2
_cell_length_a 7.6226(6)
_cell_length_b 8.0332(7)
_cell_length_c 19.2709(16)
_cell_measurement_reflns_used 2024
_cell_measurement_temperature 127.85(10)
_cell_measurement_theta_max 27.1770
_cell_measurement_theta_min 3.4410
_cell_volume 1146.36(17)
_computing_cell_refinement
;
CrysAlisPro, Agilent Technologies,
Version 1.171.36.28 (release 01-02-2013 CrysAlis171 .NET)
(compiled Feb  1 2013,16:14:44)
;
_computing_data_collection
;
CrysAlisPro, Agilent Technologies,
Version 1.171.36.28 (release 01-02-2013 CrysAlis171 .NET)
(compiled Feb  1 2013,16:14:44)
;
_computing_data_reduction
;
CrysAlisPro, Agilent Technologies,
Version 1.171.36.28 (release 01-02-2013 CrysAlis171 .NET)
(compiled Feb  1 2013,16:14:44)
;
_computing_molecular_graphics 'Olex2 (Dolomanov et al., 2009)'
_computing_publication_material 'Olex2 (Dolomanov et al., 2009)'
_computing_structure_refinement 'ShelXL (Sheldrick, 2008)'
_computing_structure_solution
;
Superflip (Palatinus & Chapuis, 2007;Palatinus & van der Lee, 2008;
Palatinus et al., 2012)
;
_diffrn_ambient_temperature 127.85(10)
_diffrn_detector_area_resol_mean 16.2116
_diffrn_measured_fraction_theta_full 0.973
_diffrn_measured_fraction_theta_max 0.999
_diffrn_measurement_details
;
  1 omega  -39.00  -12.00   1.0000    2.0000
omega____ theta____ kappa____ phi______ frames
    -       18.0372  -57.0000 -120.0000 27

  2 omega   33.00   72.00   1.0000    2.0000
omega____ theta____ kappa____ phi______ frames
    -       18.0372 -120.0000  -64.0000 39

  3 omega   -2.00   76.00   1.0000    2.0000
omega____ theta____ kappa____ phi______ frames
    -       18.0372   77.0000  150.0000 78

  4 omega    6.00   60.00   1.0000    2.0000
omega____ theta____ kappa____ phi______ frames
    -       18.0372  -99.0000   60.0000 54

  5 omega  -33.00   50.00   1.0000    2.0000
omega____ theta____ kappa____ phi______ frames
    -      -18.8185   57.0000    0.0000 83

  6 omega  -92.00   24.00   1.0000    2.0000
omega____ theta____ kappa____ phi______ frames
    -      -18.8185  -19.0000 -180.0000 116
;
_diffrn_measurement_device_type 'SuperNova, Single source at offset, Eos'
_diffrn_measurement_method '\w scans'
_diffrn_orient_matrix_UB_11 0.0025986000
_diffrn_orient_matrix_UB_12 0.0350573000
_diffrn_orient_matrix_UB_13 -0.0337380000
_diffrn_orient_matrix_UB_21 -0.0281827000
_diffrn_orient_matrix_UB_22 0.0838062000
_diffrn_orient_matrix_UB_23 0.0140099000
_diffrn_orient_matrix_UB_31 0.0915088000
_diffrn_orient_matrix_UB_32 0.0023254000
_diffrn_orient_matrix_UB_33 0.0045498000
_diffrn_radiation_monochromator mirror
_diffrn_radiation_type MoK\a
_diffrn_radiation_wavelength 0.71073
_diffrn_reflns_av_R_equivalents 0.0552
_diffrn_reflns_av_unetI/netI 0.1081
_diffrn_reflns_Laue_measured_fraction_full 0.973
_diffrn_reflns_Laue_measured_fraction_max 0.999
_diffrn_reflns_limit_h_max 9
_diffrn_reflns_limit_h_min -9
_diffrn_reflns_limit_k_max 9
_diffrn_reflns_limit_k_min -9
_diffrn_reflns_limit_l_max 19
_diffrn_reflns_limit_l_min -22
_diffrn_reflns_number 7937
_diffrn_reflns_point_group_measured_fraction_full 0.973
_diffrn_reflns_point_group_measured_fraction_max 0.999
_diffrn_reflns_theta_full 25.242
_diffrn_reflns_theta_max 25.010
_diffrn_reflns_theta_min 2.928
_diffrn_source 'SuperNova (Mo) X-ray Source'
_exptl_absorpt_coefficient_mu 2.138
_exptl_absorpt_correction_T_max 1.00000
_exptl_absorpt_correction_T_min 0.72057
_exptl_absorpt_correction_type multi-scan
_exptl_absorpt_process_details
;
CrysAlisPro, Agilent Technologies,
Version 1.171.36.28 (release 01-02-2013 CrysAlis171 .NET)
(compiled Feb  1 2013,16:14:44)
Empirical absorption correction using spherical harmonics,
 implemented in SCALE3 ABSPACK scaling algorithm.
;
_exptl_crystal_density_diffrn 2.065
_exptl_crystal_F_000 718
_refine_diff_density_max 1.238
_refine_diff_density_min -1.299
_refine_diff_density_rms 0.160
_refine_ls_extinction_coef .
_refine_ls_extinction_method none
_refine_ls_goodness_of_fit_ref 1.096
_refine_ls_hydrogen_treatment undef
_refine_ls_matrix_type full
_refine_ls_number_parameters 380
_refine_ls_number_reflns 4037
_refine_ls_number_restraints 30
_refine_ls_restrained_S_all 1.118
_refine_ls_R_factor_all 0.1000
_refine_ls_R_factor_gt 0.0686
_refine_ls_shift/su_max 0.000
_refine_ls_shift/su_mean 0.000
_refine_ls_structure_factor_coef Fsqd
_refine_ls_weighting_details
;
 w=1/[\s^2^(Fo^2^)+(0.0817P)^2^]
 where P=(Fo^2^+2Fc^2^)/3
;
_refine_ls_weighting_scheme calc
_refine_ls_wR_factor_gt 0.1642
_refine_ls_wR_factor_ref 0.1929
_reflns_Friedel_coverage 0.000
_reflns_Friedel_fraction_full .
_reflns_Friedel_fraction_max .
_reflns_number_gt 2751
_reflns_number_total 4037
_reflns_threshold_expression 'I > 2\s(I)'
_cod_data_source_file c5cc02113h2.cif
_cod_data_source_block p140421c
_cod_original_cell_volume 1146.35(17)
_cod_original_formula_sum 'C16 H17.13 Cu2 O19.50 S2'
_cod_database_code 7117189
_shelxl_version_number 2013-2
_chemical_oxdiff_formula C1H1O1N1CU1
_chemical_oxdiff_usercomment 4
_shelx_space_group_comment
;
The symmetry employed for this shelxl refinement is uniquely defined
by the following loop, which should always be used as a source of
symmetry information in preference to the above space-group names.
They are only intended as comments.
;
_reflns_odcompleteness_completeness 99.85
_reflns_odcompleteness_iscentric 1
_reflns_odcompleteness_theta 26.32
_olex2_refinement_description
;
1. Uiso/Uaniso restraints and constraints
Uanis(C0AA) \\sim Ueq, Uanis(C1) \\sim Ueq, Uanis(O6) \\sim Ueq: with sigma of
0.005 and sigma for terminal atoms of 0.01
Uanis(O17) \\sim Ueq: with sigma of 0.005 and sigma for terminal atoms of 0.02
Uanis(Cu1') \\sim Ueq: with sigma of 0.001 and sigma for terminal atoms of 0.002
2. Others
 Sof(Cu1')=1-FVAR(1)
 Sof(Cu1)=FVAR(1)
 Fixed Sof: Cu2(0.5) Cu3(0.5) O0AA(0.5)
;
_olex2_submission_special_instructions 'No special instructions were received'

loop_
_space_group_symop_operation_xyz
'x, y, z'
'-x, -y, -z'

loop_
_atom_site_label
_atom_site_type_symbol
_atom_site_fract_x
_atom_site_fract_y
_atom_site_fract_z
_atom_site_U_iso_or_equiv
_atom_site_adp_type
_atom_site_occupancy
_atom_site_site_symmetry_order
_atom_site_calc_flag
_atom_site_refinement_flags_posn
_atom_site_refinement_flags_adp
_atom_site_refinement_flags_occupancy
_atom_site_disorder_assembly
_atom_site_disorder_group
Cu1 Cu 1.21689(10) 0.68353(10) 0.47309(4) 0.0131(3) Uani 0.928(3) 1 d . . P A 1
Cu2 Cu 0.55616(19) 0.3142(2) 0.97327(8) 0.0131(4) Uani 0.5 1 d . . P . .
Cu3 Cu 1.06106(19) 0.3192(2) 0.97322(8) 0.0137(4) Uani 0.5 1 d . . P . .
S1 S 0.6145(2) 0.5245(2) 0.75278(9) 0.0164(4) Uani 1 1 d . . . . .
S2 S 1.1204(2) 0.5353(2) 0.74708(9) 0.0170(4) Uani 1 1 d . . . . .
O17 O 1.0739(6) 1.0001(5) 0.6828(2) 0.0176(11) Uani 1 1 d . U . . .
O10 O 0.7329(6) 0.4469(6) 0.6124(2) 0.0191(11) Uani 1 1 d . . . . .
O14 O 1.0344(7) 0.4632(7) 0.8902(3) 0.0300(13) Uani 1 1 d . . . . .
O3 O 0.9588(5) 0.6923(6) 0.4677(2) 0.0178(11) Uani 1 1 d . . . . .
O19 O 1.2428(6) 0.4849(6) 0.6030(2) 0.0192(11) Uani 1 1 d . . . . .
O2 O 1.4734(5) 0.6850(6) 0.4769(2) 0.0201(12) Uani 1 1 d . . . . .
O8 O 0.5745(6) 0.9773(6) 0.6766(3) 0.0228(12) Uani 1 1 d . . . . .
O7 O 0.4278(6) 0.9895(6) 0.8171(3) 0.0236(12) Uani 1 1 d . . . . .
O16 O 0.9347(6) 0.9899(6) 0.8235(3) 0.0244(12) Uani 1 1 d . . . . .
O13 O 1.3099(6) 0.3075(6) 0.9727(3) 0.0244(12) Uani 1 1 d . . . . .
O18 O 1.1812(6) 0.7625(6) 0.5701(2) 0.0183(11) Uani 1 1 d . . . . .
O5 O 0.5248(6) 0.4690(7) 0.8942(3) 0.0342(14) Uani 1 1 d . . . . .
O11 O 0.8097(5) 0.3143(6) 0.9718(3) 0.0228(12) Uani 1 1 d . . . . .
O1 O 1.1575(6) 0.9583(6) 0.4380(2) 0.0215(11) Uani 1 1 d . . . . .
O9 O 0.7532(7) 0.7112(6) 0.5798(3) 0.0314(13) Uani 1 1 d . . . . .
O15 O 0.9186(8) 0.7310(9) 0.9245(3) 0.065(2) Uani 1 1 d . . . . .
C10 C 1.0273(8) 0.6823(9) 0.8099(3) 0.0150(15) Uani 1 1 d . . . . .
C0AA C 1.1346(8) 0.6921(8) 0.6877(3) 0.0131(14) Uani 1 1 d . U . . .
C2 C 0.5197(8) 0.6815(8) 0.8120(3) 0.0146(15) Uani 1 1 d . . . . .
C7 C 0.6363(8) 0.6713(8) 0.6901(3) 0.0138(14) Uani 1 1 d . . . . .
C8 C 0.7141(8) 0.6067(9) 0.6219(4) 0.0176(15) Uani 1 1 d . . . . .
C4 C 0.4779(10) 1.1376(9) 0.7843(4) 0.0268(18) Uani 1 1 d . . . . .
C14 C 1.0728(7) 0.8524(8) 0.7159(3) 0.0115(14) Uani 1 1 d . . . . .
C3 C 0.5022(8) 0.8411(8) 0.7838(4) 0.0145(15) Uani 1 1 d . . . . .
C2AA C 0.9505(9) 1.1492(9) 0.7156(4) 0.0233(17) Uani 1 1 d . . . . .
C6 C 0.5734(8) 0.8369(9) 0.7137(4) 0.0182(16) Uani 1 1 d . . . . .
C5 C 0.4558(9) 1.1333(8) 0.7059(4) 0.0246(18) Uani 1 1 d . . . . .
C12 C 0.9764(9) 1.1446(9) 0.7931(4) 0.0252(18) Uani 1 1 d . . . . .
C1AA C 1.0074(8) 0.8465(8) 0.7865(4) 0.0147(15) Uani 1 1 d . . . . .
C16 C 1.1917(8) 0.6422(9) 0.6156(4) 0.0191(17) Uani 1 1 d . . . . .
C1 C 0.4811(9) 0.6268(11) 0.8826(4) 0.0256(17) Uani 1 1 d . U . . .
C9 C 0.9891(8) 0.6222(10) 0.8799(4) 0.0244(18) Uani 1 1 d . . . . .
O6 O 0.4162(8) 0.7445(9) 0.9261(3) 0.0622(19) Uani 1 1 d . U . . .
O4 O 0.6229(12) 0.0385(10) 0.9396(5) 0.108(4) Uani 1 1 d . . . . .
O12 O 1.1229(12) 0.0354(10) 0.9452(5) 0.111(4) Uani 1 1 d . . . . .
O0AA O 0.4232(16) 1.0168(14) 0.5374(6) 0.050(4) Uani 0.5 1 d . . P . .
Cu1' Cu 1.7164(17) 0.6796(18) 0.4736(7) 0.034(5) Uani 0.072(3) 1 d . U P A 2

loop_
_atom_site_aniso_label
_atom_site_aniso_U_11
_atom_site_aniso_U_22
_atom_site_aniso_U_33
_atom_site_aniso_U_23
_atom_site_aniso_U_13
_atom_site_aniso_U_12
Cu1 0.0149(5) 0.0106(5) 0.0134(5) 0.0007(4) 0.0013(3) -0.0021(4)
Cu2 0.0152(8) 0.0097(8) 0.0133(9) 0.0022(7) 0.0002(6) -0.0010(7)
Cu3 0.0155(8) 0.0113(9) 0.0141(10) 0.0028(7) -0.0004(6) -0.0027(7)
S1 0.0200(9) 0.0105(9) 0.0182(10) 0.0053(7) -0.0014(7) -0.0027(7)
S2 0.0201(9) 0.0106(9) 0.0199(10) 0.0041(7) -0.0024(7) -0.0025(7)
O17 0.024(2) 0.007(2) 0.022(3) 0.0073(19) -0.0003(19) -0.0042(18)
O10 0.022(2) 0.014(3) 0.020(3) -0.003(2) 0.000(2) -0.001(2)
O14 0.039(3) 0.034(3) 0.026(3) 0.023(2) -0.014(2) -0.024(3)
O3 0.015(2) 0.019(3) 0.021(3) -0.001(2) -0.0006(19) -0.0072(19)
O19 0.020(2) 0.014(3) 0.022(3) -0.004(2) 0.001(2) -0.001(2)
O2 0.011(2) 0.020(3) 0.028(3) -0.005(2) -0.001(2) 0.000(2)
O8 0.038(3) 0.009(3) 0.021(3) 0.005(2) 0.003(2) -0.005(2)
O7 0.029(3) 0.017(3) 0.025(3) -0.007(2) 0.002(2) -0.006(2)
O16 0.029(3) 0.021(3) 0.021(3) -0.005(2) 0.005(2) -0.002(2)
O13 0.020(2) 0.019(3) 0.033(3) 0.013(2) 0.002(2) -0.003(2)
O18 0.023(2) 0.021(3) 0.013(3) 0.001(2) 0.002(2) -0.010(2)
O5 0.025(3) 0.047(4) 0.035(4) 0.031(3) -0.007(2) -0.016(3)
O11 0.016(2) 0.016(3) 0.036(3) 0.012(2) 0.000(2) -0.002(2)
O1 0.026(2) 0.012(3) 0.025(3) 0.010(2) 0.000(2) -0.002(2)
O9 0.054(3) 0.023(3) 0.020(3) -0.004(2) 0.021(3) -0.017(3)
O15 0.069(4) 0.062(5) 0.030(4) 0.032(3) 0.030(3) 0.047(4)
C10 0.017(3) 0.017(4) 0.010(4) 0.002(3) 0.006(3) -0.004(3)
C0AA 0.015(3) 0.012(3) 0.013(3) 0.009(2) -0.001(2) -0.006(2)
C2 0.011(3) 0.017(4) 0.015(4) 0.005(3) 0.004(3) 0.000(3)
C7 0.020(3) 0.008(3) 0.012(4) -0.001(3) 0.001(3) -0.001(3)
C8 0.015(3) 0.021(4) 0.016(4) 0.001(3) 0.003(3) -0.001(3)
C4 0.035(4) 0.013(4) 0.033(5) 0.004(3) -0.003(3) -0.008(3)
C14 0.006(3) 0.007(3) 0.022(4) 0.004(3) -0.002(3) -0.002(3)
C3 0.014(3) 0.013(4) 0.016(4) 0.000(3) -0.001(3) -0.003(3)
C2AA 0.021(4) 0.013(4) 0.032(5) -0.004(3) 0.000(3) 0.003(3)
C6 0.007(3) 0.014(4) 0.033(5) 0.001(3) 0.000(3) -0.001(3)
C5 0.024(4) 0.010(4) 0.038(5) 0.001(3) -0.005(3) 0.001(3)
C12 0.027(4) 0.019(4) 0.030(5) -0.001(4) -0.005(3) -0.006(3)
C1AA 0.012(3) 0.015(4) 0.016(4) -0.002(3) 0.000(3) -0.002(3)
C16 0.006(3) 0.024(4) 0.027(5) -0.010(4) 0.004(3) -0.005(3)
C1 0.017(3) 0.040(4) 0.017(3) 0.011(3) -0.003(3) -0.002(3)
C9 0.009(3) 0.033(5) 0.029(5) 0.005(4) -0.004(3) -0.002(3)
O6 0.063(3) 0.066(4) 0.033(3) 0.021(3) 0.022(3) 0.033(3)
O4 0.123(7) 0.060(5) 0.130(9) -0.025(6) -0.078(6) 0.009(5)
O12 0.124(7) 0.052(5) 0.142(9) -0.026(6) -0.079(6) 0.018(5)
O0AA 0.083(9) 0.028(7) 0.049(8) 0.022(6) -0.042(7) -0.027(6)
Cu1' 0.034(5) 0.034(5) 0.034(5) -0.0003(10) -0.0006(10) -0.0082(15)

loop_
_atom_type_symbol
_atom_type_description
_atom_type_scat_dispersion_real
_atom_type_scat_dispersion_imag
_atom_type_scat_source
C C 0.0033 0.0016 'International Tables Vol C Tables 4.2.6.8 and 6.1.1.4'
H H 0.0000 0.0000 'International Tables Vol C Tables 4.2.6.8 and 6.1.1.4'
Cu Cu 0.3201 1.2651 'International Tables Vol C Tables 4.2.6.8 and 6.1.1.4'
O O 0.0106 0.0060 'International Tables Vol C Tables 4.2.6.8 and 6.1.1.4'
S S 0.1246 0.1234 'International Tables Vol C Tables 4.2.6.8 and 6.1.1.4'

loop_
_geom_angle_atom_site_label_1
_geom_angle_atom_site_label_2
_geom_angle_atom_site_label_3
_geom_angle
_geom_angle_site_symmetry_1
_geom_angle_site_symmetry_3
O10 Cu1 O3 91.54(18) 2_766 .
O10 Cu1 O2 88.97(18) 2_766 .
O10 Cu1 O18 166.5(2) 2_766 .
O10 Cu1 O1 104.08(19) 2_766 .
O3 Cu1 O2 177.5(2) . .
O3 Cu1 O18 89.74(18) . .
O3 Cu1 O1 88.60(18) . .
O2 Cu1 O18 90.34(18) . .
O2 Cu1 O1 88.89(18) . .
O18 Cu1 O1 89.36(19) . .
O13 Cu2 O5 91.5(2) 1_455 .
O13 Cu2 O11 178.1(2) 1_455 .
O13 Cu2 O6 93.9(3) 1_455 2_667
O13 Cu2 O4 87.7(3) 1_455 .
O5 Cu2 O6 154.5(3) . 2_667
O5 Cu2 O4 111.7(3) . .
O11 Cu2 O5 88.6(2) . .
O11 Cu2 O6 86.9(2) . 2_667
O11 Cu2 O4 90.5(3) . .
O6 Cu2 O4 93.5(3) 2_667 .
O14 Cu3 Cu3 75.11(17) . 2_767
O14 Cu3 O15 155.9(3) . 2_767
O14 Cu3 O12 111.4(3) . .
O13 Cu3 Cu3 96.99(16) . 2_767
O13 Cu3 O14 90.2(2) . .
O13 Cu3 O11 175.9(2) . .
O13 Cu3 O15 87.0(2) . 2_767
O13 Cu3 O12 89.2(3) . .
O11 Cu3 Cu3 87.08(15) . 2_767
O11 Cu3 O14 91.1(2) . .
O11 Cu3 O15 93.4(3) . 2_767
O11 Cu3 O12 86.7(3) . .
O15 Cu3 Cu3 81.4(2) 2_767 2_767
O15 Cu3 O12 92.5(3) 2_767 .
O12 Cu3 Cu3 171.1(3) . 2_767
C7 S1 C2 92.8(3) . .
C0AA S2 C10 92.6(3) . .
C14 O17 C2AA 112.5(5) . .
C8 O10 Cu1 129.1(5) . 2_766
C9 O14 Cu3 134.1(5) . .
C16 O19 Cu1' 141.9(7) . 2_866
C6 O8 C5 113.2(6) . .
C3 O7 C4 112.4(5) . .
C1AA O16 C12 112.8(5) . .
Cu3 O13 Cu2 175.6(3) . 1_655
C16 O18 Cu1 114.9(4) . .
C1 O5 Cu2 138.7(5) . .
Cu3 O11 Cu2 178.0(3) . .
C8 O9 Cu1' 119.2(6) . 1_455
C9 O15 Cu3 122.0(5) . 2_767
C1AA C10 S2 111.5(5) . .
C1AA C10 C9 128.9(6) . .
C9 C10 S2 119.4(5) . .
C14 C0AA S2 111.1(5) . .
C14 C0AA C16 129.5(6) . .
C16 C0AA S2 119.1(5) . .
C3 C2 S1 110.9(5) . .
C3 C2 C1 131.3(6) . .
C1 C2 S1 117.7(5) . .
C8 C7 S1 118.2(5) . .
C6 C7 S1 111.4(5) . .
C6 C7 C8 130.4(7) . .
O10 C8 C7 115.1(6) . .
O9 C8 O10 126.7(6) . .
O9 C8 C7 118.1(6) . .
O7 C4 C5 110.4(5) . .
O17 C14 C0AA 124.7(6) . .
O17 C14 C1AA 122.9(5) . .
C0AA C14 C1AA 112.4(6) . .
O7 C3 C2 124.6(6) . .
O7 C3 C6 122.3(6) . .
C2 C3 C6 113.1(6) . .
O17 C2AA C12 110.0(6) . .
O8 C6 C7 124.7(7) . .
O8 C6 C3 123.6(6) . .
C7 C6 C3 111.7(6) . .
O8 C5 C4 110.2(6) . .
O16 C12 C2AA 110.8(5) . .
O16 C1AA C14 122.4(6) . .
C10 C1AA O16 125.3(6) . .
C10 C1AA C14 112.3(6) . .
O19 C16 O18 125.0(6) . .
O19 C16 C0AA 117.0(7) . .
O18 C16 C0AA 118.0(6) . .
O5 C1 C2 116.3(7) . .
O6 C1 O5 126.8(8) . .
O6 C1 C2 116.8(7) . .
O14 C9 C10 116.7(7) . .
O15 C9 O14 124.9(8) . .
O15 C9 C10 118.4(7) . .
C1 O6 Cu2 117.5(5) . 2_667
O3 Cu1' O19 90.3(6) 1_655 2_866
O3 Cu1' O9 82.7(5) 1_655 1_655
O19 Cu1' O9 144.7(8) 2_866 1_655
O2 Cu1' O3 175.4(9) . 1_655
O2 Cu1' O19 91.5(6) . 2_866
O2 Cu1' O9 98.3(6) . 1_655

loop_
_geom_bond_atom_site_label_1
_geom_bond_atom_site_label_2
_geom_bond_distance
_geom_bond_site_symmetry_2
Cu1 O10 1.938(4) 2_766
Cu1 O3 1.957(4) .
Cu1 O2 1.961(4) .
Cu1 O18 1.970(4) .
Cu1 O1 2.250(5) .
Cu2 O13 1.891(4) 1_455
Cu2 O5 1.945(6) .
Cu2 O11 1.933(4) .
Cu2 O6 1.997(6) 2_667
Cu2 O4 2.247(8) .
Cu3 Cu3 3.013(3) 2_767
Cu3 O14 1.957(5) .
Cu3 O13 1.877(4) .
Cu3 O11 1.926(4) .
Cu3 O15 2.012(6) 2_767
Cu3 O12 2.281(8) .
S1 C2 1.722(6) .
S1 C7 1.718(7) .
S2 C10 1.717(6) .
S2 C0AA 1.719(7) .
O17 C14 1.347(8) .
O17 C2AA 1.472(7) .
O10 Cu1 1.938(4) 2_766
O10 C8 1.271(8) .
O14 C9 1.257(9) .
O3 Cu1' 1.875(13) 1_455
O19 C16 1.255(8) .
O19 Cu1' 1.957(13) 2_866
O2 Cu1' 1.843(13) .
O8 C6 1.335(8) .
O8 C5 1.469(8) .
O7 C4 1.470(9) .
O7 C3 1.352(7) .
O16 C12 1.470(9) .
O16 C1AA 1.354(7) .
O13 Cu2 1.891(4) 1_655
O18 C16 1.291(9) .
O5 C1 1.253(9) .
O9 C8 1.247(8) .
O9 Cu1' 2.096(15) 1_455
O15 Cu3 2.012(6) 2_767
O15 C9 1.249(9) .
C10 C1AA 1.367(9) .
C10 C9 1.477(10) .
C0AA C14 1.373(8) .
C0AA C16 1.476(9) .
C2 C3 1.369(9) .
C2 C1 1.473(10) .
C7 C8 1.475(9) .
C7 C6 1.380(8) .
C4 C5 1.524(10) .
C14 C1AA 1.444(9) .
C3 C6 1.443(10) .
C2AA C12 1.511(10) .
C1 O6 1.270(9) .
O6 Cu2 1.997(6) 2_667
O0AA O0AA 1.82(3) 2_676
Cu1' O3 1.875(13) 1_655
Cu1' O19 1.957(13) 2_866
Cu1' O9 2.096(15) 1_655
